data_2237924
loop_
_publ_author_name
'Srinivasan, Thothadri'
'Kalpana, Venkatesan'
'Rajakumar, Perumal'
'Velmurugan, Devadasan'

_publ_section_title
;
 1,3-Bis[(3-chloropyrazin-2-yl)oxy]benzene
;
_journal_coeditor_code KP2450
_journal_issue 5
_journal_name_full 'Acta Crystallographica Section E'
_journal_page_first o815
_journal_paper_doi 10.1107/S160053681301129X
_journal_volume 69
_journal_year 2013
_chemical_formula_iupac 'C14 H8 Cl2 N4 O2'
_chemical_formula_moiety 'C14 H8 Cl2 N4 O2'
_chemical_formula_sum 'C14 H8 Cl2 N4 O2'
_chemical_formula_weight 335.14
_chemical_name_systematic
;
1,3-Bis[(3-chloropyrazin-2-yl)oxy]benzene
;
_space_group_IT_number 15
_symmetry_cell_setting monoclinic
_symmetry_space_group_name_Hall '-C 2yc'
_symmetry_space_group_name_H-M 'C 1 2/c 1'
_atom_sites_solution_hydrogens geom
_atom_sites_solution_primary direct
_atom_sites_solution_secondary difmap
_audit_creation_method SHELXL-97
_cell_angle_alpha 90.00
_cell_angle_beta 106.231(2)
_cell_angle_gamma 90.00
_cell_formula_units_Z 4
_cell_length_a 9.9618(3)
_cell_length_b 10.2196(4)
_cell_length_c 14.6010(6)
_cell_measurement_reflns_used 1781
_cell_measurement_temperature 293(2)
_cell_measurement_theta_max 28.36
_cell_measurement_theta_min 2.92
_cell_volume 1427.22(9)
_computing_cell_refinement 'SAINT (Bruker, 2008)'
_computing_data_collection 'APEX2 (Bruker, 2008)'
_computing_data_reduction 'SAINT (Bruker, 2008)'
_computing_molecular_graphics
;
ORTEP-3 for Windows
(Farrugia, 2012) and Mercury (Macrae, <i>et al.,</i>2008)
;
_computing_publication_material 'SHELXL97 (Sheldrick, 2008) and PLATON (Spek, 2009)'
_computing_structure_refinement 'SHELXL97 (Sheldrick, 2008)'
_computing_structure_solution 'SHELXS97 (Sheldrick, 2008)'
_diffrn_ambient_temperature 293(2)
_diffrn_measured_fraction_theta_full 0.993
_diffrn_measured_fraction_theta_max 0.993
_diffrn_measurement_device_type 'Bruker SMART APEXII area-detector'
_diffrn_measurement_method '\w and \f scans'
_diffrn_radiation_monochromator graphite
_diffrn_radiation_source 'fine-focus sealed tube'
_diffrn_radiation_type MoK\a
_diffrn_radiation_wavelength 0.71073
_diffrn_reflns_av_R_equivalents 0.0261
_diffrn_reflns_av_sigmaI/netI 0.0186
_diffrn_reflns_limit_h_max 13
_diffrn_reflns_limit_h_min -13
_diffrn_reflns_limit_k_max 12
_diffrn_reflns_limit_k_min -13
_diffrn_reflns_limit_l_max 14
_diffrn_reflns_limit_l_min -19
_diffrn_reflns_number 6736
_diffrn_reflns_theta_full 28.36
_diffrn_reflns_theta_max 28.36
_diffrn_reflns_theta_min 2.92
_exptl_absorpt_coefficient_mu 0.467
_exptl_absorpt_correction_T_max 0.9124
_exptl_absorpt_correction_T_min 0.8727
_exptl_absorpt_correction_type multi-scan
_exptl_absorpt_process_details '(<i>SADABS</i>; Bruker, 2008)'
_exptl_crystal_colour colourless
_exptl_crystal_density_diffrn 1.560
_exptl_crystal_density_method 'not measured'
_exptl_crystal_description block
_exptl_crystal_F_000 680
_exptl_crystal_size_max 0.30
_exptl_crystal_size_mid 0.25
_exptl_crystal_size_min 0.20
_refine_diff_density_max 0.249
_refine_diff_density_min -0.308
_refine_ls_extinction_method none
_refine_ls_goodness_of_fit_ref 1.000
_refine_ls_hydrogen_treatment constr
_refine_ls_matrix_type full
_refine_ls_number_parameters 101
_refine_ls_number_reflns 1781
_refine_ls_number_restraints 0
_refine_ls_restrained_S_all 1.000
_refine_ls_R_factor_all 0.0403
_refine_ls_R_factor_gt 0.0356
_refine_ls_shift/su_max 0.000
_refine_ls_shift/su_mean 0.000
_refine_ls_structure_factor_coef Fsqd
_refine_ls_weighting_details 'calc w=1/[\s^2^(Fo^2^)+(0.0685P)^2^+0.5533P] where P=(Fo^2^+2Fc^2^)/3'
_refine_ls_weighting_scheme calc
_refine_ls_wR_factor_gt 0.1071
_refine_ls_wR_factor_ref 0.1128
_reflns_number_gt 1552
_reflns_number_total 1781
_reflns_threshold_expression I>2sigma(I)
_cod_data_source_file kp2450.cif
_cod_data_source_block I
_cod_original_sg_symbol_H-M 'C 2/c'
_cod_database_code 2237924
_cod_database_fobs_code 2237924

loop_
_symmetry_equiv_pos_as_xyz
'x, y, z'
'-x, y, -z+1/2'
'x+1/2, y+1/2, z'
'-x+1/2, y+1/2, -z+1/2'
'-x, -y, -z'
'x, -y, z-1/2'
'-x+1/2, -y+1/2, -z'
'x+1/2, -y+1/2, z-1/2'

loop_
_atom_site_type_symbol
_atom_site_label
_atom_site_fract_x
_atom_site_fract_y
_atom_site_fract_z
_atom_site_U_iso_or_equiv
_atom_site_adp_type
_atom_site_calc_flag
_atom_site_refinement_flags
_atom_site_occupancy
_atom_site_symmetry_multiplicity
C C1 0.10770(15) 0.37514(13) -0.02670(10) 0.0461(3) Uani d . 1 1
C C2 -0.07466(18) 0.3213(2) -0.15100(11) 0.0644(4) Uani d . 1 1
H H2 -0.1203 0.3246 -0.2159 0.077 Uiso calc R 1 1
C C3 -0.13428(17) 0.25363(19) -0.09216(11) 0.0618(4) Uani d . 1 1
H H3 -0.2196 0.2121 -0.1178 0.074 Uiso calc R 1 1
C C4 0.04654(14) 0.30517(13) 0.03426(9) 0.0417(3) Uani d . 1 1
C C5 0.05477(14) 0.23121(15) 0.18814(9) 0.0454(3) Uani d . 1 1
C C6 0.0000 0.3013(2) 0.2500 0.0436(4) Uani d S 1 2
H H6 0.0000 0.3923 0.2500 0.052 Uiso calc SR 1 2
C C7 0.05777(19) 0.09686(17) 0.18801(10) 0.0597(4) Uani d . 1 1
H H7 0.0979 0.0516 0.1470 0.072 Uiso calc R 1 1
C C8 0.0000 0.0305(2) 0.2500 0.0694(7) Uani d S 1 2
H H8 0.0000 -0.0605 0.2500 0.083 Uiso calc SR 1 2
N N1 0.04795(16) 0.38337(13) -0.11809(9) 0.0580(3) Uani d . 1 1
N N2 -0.07257(13) 0.24545(13) 0.00221(8) 0.0515(3) Uani d . 1 1
O O1 0.11655(11) 0.30189(12) 0.12853(7) 0.0537(3) Uani d . 1 1
Cl Cl1 0.26460(5) 0.45456(4) 0.01959(4) 0.06883(19) Uani d . 1 1

loop_
_atom_site_aniso_label
_atom_site_aniso_U_11
_atom_site_aniso_U_22
_atom_site_aniso_U_33
_atom_site_aniso_U_12
_atom_site_aniso_U_13
_atom_site_aniso_U_23
C1 0.0581(7) 0.0383(6) 0.0511(8) 0.0030(5) 0.0308(6) -0.0006(5)
C2 0.0681(10) 0.0875(12) 0.0390(7) 0.0107(9) 0.0175(7) 0.0107(7)
C3 0.0527(8) 0.0885(12) 0.0432(8) -0.0002(8) 0.0121(6) 0.0067(7)
C4 0.0491(6) 0.0447(7) 0.0363(6) 0.0042(5) 0.0201(5) 0.0004(5)
C5 0.0493(7) 0.0565(8) 0.0298(6) -0.0035(5) 0.0104(5) 0.0000(5)
C6 0.0461(9) 0.0492(10) 0.0340(8) 0.000 0.0085(7) 0.000
C7 0.0861(11) 0.0587(9) 0.0385(7) 0.0055(8) 0.0240(7) -0.0053(6)
C8 0.119(2) 0.0472(12) 0.0468(12) 0.000 0.0308(13) 0.000
N1 0.0756(8) 0.0596(8) 0.0484(7) 0.0084(6) 0.0332(6) 0.0117(6)
N2 0.0489(6) 0.0689(8) 0.0387(6) -0.0036(5) 0.0157(5) 0.0063(5)
O1 0.0553(6) 0.0703(7) 0.0374(5) -0.0130(5) 0.0162(4) -0.0022(4)
Cl1 0.0778(3) 0.0608(3) 0.0815(4) -0.02286(19) 0.0447(2) -0.01437(19)

loop_
_atom_type_symbol
_atom_type_description
_atom_type_scat_dispersion_real
_atom_type_scat_dispersion_imag
_atom_type_scat_source
C C 0.0033 0.0016 'International Tables Vol C Tables 4.2.6.8 and 6.1.1.4'
H H 0.0000 0.0000 'International Tables Vol C Tables 4.2.6.8 and 6.1.1.4'
N N 0.0061 0.0033 'International Tables Vol C Tables 4.2.6.8 and 6.1.1.4'
O O 0.0106 0.0060 'International Tables Vol C Tables 4.2.6.8 and 6.1.1.4'
Cl Cl 0.1484 0.1585 'International Tables Vol C Tables 4.2.6.8 and 6.1.1.4'

loop_
_geom_angle_atom_site_label_1
_geom_angle_atom_site_label_2
_geom_angle_atom_site_label_3
_geom_angle_site_symmetry_1
_geom_angle_site_symmetry_3
_geom_angle
N1 C1 C4 . . 121.76(14)
N1 C1 Cl1 . . 118.42(11)
C4 C1 Cl1 . . 119.81(11)
N1 C2 C3 . . 121.90(14)
N1 C2 H2 . . 119.0
C3 C2 H2 . . 119.0
N2 C3 C2 . . 121.51(15)
N2 C3 H3 . . 119.2
C2 C3 H3 . . 119.2
N2 C4 O1 . . 120.78(11)
N2 C4 C1 . . 121.62(12)
O1 C4 C1 . . 117.60(12)
C7 C5 C6 . . 122.18(14)
C7 C5 O1 . . 120.12(13)
C6 C5 O1 . . 117.57(14)
C5 C6 C5 . 2 117.45(19)
C5 C6 H6 . . 121.3
C5 C6 H6 2 . 121.3
C5 C7 C8 . . 118.51(15)
C5 C7 H7 . . 120.7
C8 C7 H7 . . 120.7
C7 C8 C7 2 . 121.1(2)
C7 C8 H8 2 . 119.4
C7 C8 H8 . . 119.4
C1 N1 C2 . . 116.50(13)
C4 N2 C3 . . 116.71(13)
C4 O1 C5 . . 116.90(10)

loop_
_geom_bond_atom_site_label_1
_geom_bond_atom_site_label_2
_geom_bond_site_symmetry_2
_geom_bond_distance
C1 N1 . 1.303(2)
C1 C4 . 1.4064(18)
C1 Cl1 . 1.7229(15)
C2 N1 . 1.340(2)
C2 C3 . 1.362(2)
C2 H2 . 0.9300
C3 N2 . 1.345(2)
C3 H3 . 0.9300
C4 N2 . 1.2996(18)
C4 O1 . 1.3584(16)
C5 C7 . 1.373(2)
C5 C6 . 1.3789(17)
C5 O1 . 1.3991(17)
C6 C5 2 1.3789(17)
C6 H6 . 0.9300
C7 C8 . 1.379(2)
C7 H7 . 0.9300
C8 C7 2 1.379(2)
C8 H8 . 0.9300

loop_
_geom_torsion_atom_site_label_1
_geom_torsion_atom_site_label_2
_geom_torsion_atom_site_label_3
_geom_torsion_atom_site_label_4
_geom_torsion_site_symmetry_4
_geom_torsion
N1 C2 C3 N2 . -0.1(3)
N1 C1 C4 N2 . 0.0(2)
Cl1 C1 C4 N2 . 179.08(11)
N1 C1 C4 O1 . 179.94(13)
Cl1 C1 C4 O1 . -0.95(17)
C7 C5 C6 C5 2 -1.04(11)
O1 C5 C6 C5 2 -176.94(13)
C6 C5 C7 C8 . 2.0(2)
O1 C5 C7 C8 . 177.84(11)
C5 C7 C8 C7 2 -0.99(11)
C4 C1 N1 C2 . -0.2(2)
Cl1 C1 N1 C2 . -179.30(12)
C3 C2 N1 C1 . 0.3(3)
O1 C4 N2 C3 . -179.81(14)
C1 C4 N2 C3 . 0.2(2)
C2 C3 N2 C4 . -0.1(3)
N2 C4 O1 C5 . 0.4(2)
C1 C4 O1 C5 . -179.61(12)
C7 C5 O1 C4 . 75.09(18)
C6 C5 O1 C4 . -108.92(13)
